data_7237245
loop_
_publ_author_name
'Keyzer, Evan N.'
'Lee, Jeongjae'
'Liu, Zigeng'
'Bond, Andrew D.'
'Wright, Dominic S.'
'Grey, Clare P.'

_publ_section_title
;
 A general synthetic methodology to access magnesium aluminate electrolyte
 systems for Mg batteries
;
_journal_issue 6
_journal_name_full 'Journal of Materials Chemistry A'
_journal_page_first 2677
_journal_paper_doi 10.1039/C8TA10295C
_journal_volume 7
_journal_year 2019
_chemical_formula_moiety 'C32 H72 Al2 Mg O8'
_chemical_formula_sum 'C32 H72 Al2 Mg O8'
_chemical_formula_weight 663.16
_space_group_crystal_system monoclinic
_space_group_IT_number 14
_space_group_name_Hall '-P 2yn'
_space_group_name_H-M_alt 'P 1 21/n 1'
_atom_sites_solution_hydrogens geom
_audit_creation_method SHELXL-2018/1
_audit_update_record
;
2018-07-16 deposited with the CCDC.
2018-12-20 downloaded from the CCDC.
;
_cell_angle_alpha 90
_cell_angle_beta 92.9649(11)
_cell_angle_gamma 90
_cell_formula_units_Z 4
_cell_length_a 9.9953(3)
_cell_length_b 16.5017(5)
_cell_length_c 25.7252(8)
_cell_measurement_reflns_used 9388
_cell_measurement_temperature 180(2)
_cell_measurement_theta_max 66.58
_cell_measurement_theta_min 3.18
_cell_volume 4237.4(2)
_computing_cell_refinement 'SAINT (Bruker, 2014)'
_computing_data_collection 'APEX2 (Bruker, 2014)'
_computing_data_reduction SAINT
_computing_molecular_graphics 'Mercury (Macrae et al., 2008)'
_computing_publication_material SHELXL
_computing_structure_refinement 'SHELXL (Sheldrick, 2015)'
_computing_structure_solution 'SHELXT (Sheldrick, 2015)'
_diffrn_ambient_temperature 180(2)
_diffrn_measured_fraction_theta_full 0.995
_diffrn_measured_fraction_theta_max 0.995
_diffrn_measurement_device_type 'Bruker D8-QUEST PHOTON-100'
_diffrn_measurement_method '\w and \f-scans'
_diffrn_radiation_type CuK\a
_diffrn_radiation_wavelength 1.54178
_diffrn_reflns_av_R_equivalents 0.0282
_diffrn_reflns_av_unetI/netI 0.0220
_diffrn_reflns_Laue_measured_fraction_full 0.995
_diffrn_reflns_Laue_measured_fraction_max 0.995
_diffrn_reflns_limit_h_max 11
_diffrn_reflns_limit_h_min -11
_diffrn_reflns_limit_k_max 19
_diffrn_reflns_limit_k_min -17
_diffrn_reflns_limit_l_max 30
_diffrn_reflns_limit_l_min -29
_diffrn_reflns_number 28916
_diffrn_reflns_point_group_measured_fraction_full 0.995
_diffrn_reflns_point_group_measured_fraction_max 0.995
_diffrn_reflns_theta_full 66.579
_diffrn_reflns_theta_max 66.579
_diffrn_reflns_theta_min 3.183
_diffrn_source 'Incoatec I\mS Cu microsource'
_exptl_absorpt_coefficient_mu 1.077
_exptl_absorpt_correction_T_max 0.7528
_exptl_absorpt_correction_T_min 0.6252
_exptl_absorpt_correction_type multi-scan
_exptl_absorpt_process_details 'SADABS (Bruker, 2014)'
_exptl_crystal_colour colourless
_exptl_crystal_density_diffrn 1.040
_exptl_crystal_description block
_exptl_crystal_F_000 1464
_exptl_crystal_size_max 0.280
_exptl_crystal_size_mid 0.140
_exptl_crystal_size_min 0.110
_refine_diff_density_max 0.781
_refine_diff_density_min -0.798
_refine_diff_density_rms 0.066
_refine_ls_extinction_method none
_refine_ls_goodness_of_fit_ref 1.035
_refine_ls_hydrogen_treatment constr
_refine_ls_matrix_type full
_refine_ls_number_parameters 413
_refine_ls_number_reflns 7432
_refine_ls_number_restraints 48
_refine_ls_restrained_S_all 1.350
_refine_ls_R_factor_all 0.0757
_refine_ls_R_factor_gt 0.0693
_refine_ls_shift/su_max 0.001
_refine_ls_shift/su_mean 0.000
_refine_ls_structure_factor_coef Fsqd
_refine_ls_weighting_details 'w=1/[\s^2^(Fo^2^)+(0.1002P)^2^+5.4974P] where P=(Fo^2^+2Fc^2^)/3'
_refine_ls_weighting_scheme calc
_refine_ls_wR_factor_gt 0.1877
_refine_ls_wR_factor_ref 0.1942
_reflns_Friedel_coverage 0.000
_reflns_number_gt 6577
_reflns_number_total 7432
_reflns_threshold_expression 'I > 2\s(I)'
_cod_data_source_file c8ta10295c2.cif
_cod_data_source_block dw_b1_0057
_cod_original_sg_symbol_H-M 'P 21/n'
_cod_database_code 7237245
_cambridge_user_name 'Evan Keyzer'
_cambridge_user_crsid ek406
_cambridge_supervisor_name 'Dominic Wright'
_cambridge_supervisor_crsid dsw1000
_cambridge_crystallographer_name 'Andrew Bond'
_cambridge_crystallographer_crsid adb29
_cambridge_sample_id ENK-II-15
_cambridge_data_id DW_B1_0057
_shelx_space_group_comment
;
The symmetry employed for this shelxl refinement is uniquely defined
by the following loop, which should always be used as a source of
symmetry information in preference to the above space-group names.
They are only intended as comments.
;
_shelx_estimated_absorpt_t_min 0.753
_shelx_estimated_absorpt_t_max 0.891

loop_
_space_group_symop_operation_xyz
'x, y, z'
'-x+1/2, y+1/2, -z+1/2'
'-x, -y, -z'
'x-1/2, -y-1/2, z-1/2'

loop_
_atom_site_label
_atom_site_type_symbol
_atom_site_fract_x
_atom_site_fract_y
_atom_site_fract_z
_atom_site_U_iso_or_equiv
_atom_site_adp_type
_atom_site_occupancy
_atom_site_site_symmetry_order
_atom_site_calc_flag
_atom_site_refinement_flags_posn
_atom_site_refinement_flags_adp
Al1 Al 0.73988(7) 0.75352(5) 0.51719(3) 0.0292(2) Uani 1 1 d . .
Al2 Al 0.56849(7) 0.64880(4) 0.71265(3) 0.0296(2) Uani 1 1 d . .
Mg1 Mg 0.64469(7) 0.70671(5) 0.61456(3) 0.0266(2) Uani 1 1 d . .
O1 O 0.7281(3) 0.84347(17) 0.48846(13) 0.0845(10) Uani 1 1 d . .
O2 O 0.8128(2) 0.67725(17) 0.48534(9) 0.0603(7) Uani 1 1 d . .
O3 O 0.80370(16) 0.75303(11) 0.58429(7) 0.0338(4) Uani 1 1 d . .
O4 O 0.58189(15) 0.72112(11) 0.54190(6) 0.0291(4) Uani 1 1 d . .
O5 O 0.55819(16) 0.74315(10) 0.67691(7) 0.0282(4) Uani 1 1 d . .
O6 O 0.64339(17) 0.60715(10) 0.65617(6) 0.0301(4) Uani 1 1 d . .
O7 O 0.4107(3) 0.61182(15) 0.71836(11) 0.0652(7) Uani 1 1 d . .
O8 O 0.6719(3) 0.65103(18) 0.76522(10) 0.0864(11) Uani 1 1 d . .
C1 C 0.7416(3) 0.91855(18) 0.46855(12) 0.0457(7) Uani 1 1 d D .
C2 C 0.8791(4) 0.9248(4) 0.44640(18) 0.0969(17) Uani 1 1 d D .
H2A H 0.948284 0.917392 0.474420 0.145 Uiso 1 1 calc R U
H2B H 0.889388 0.978277 0.430547 0.145 Uiso 1 1 calc R U
H2C H 0.888509 0.882710 0.419955 0.145 Uiso 1 1 calc R U
C3 C 0.6330(4) 0.9300(3) 0.42598(16) 0.0843(14) Uani 1 1 d D .
H3A H 0.642627 0.888822 0.398973 0.126 Uiso 1 1 calc R U
H3B H 0.640982 0.984049 0.410698 0.126 Uiso 1 1 calc R U
H3C H 0.544940 0.924473 0.440716 0.126 Uiso 1 1 calc R U
C4 C 0.7265(7) 0.9794(4) 0.5109(2) 0.157(4) Uani 1 1 d D .
H4A H 0.640440 0.971113 0.526765 0.236 Uiso 1 1 calc R U
H4B H 0.729455 1.034173 0.496294 0.236 Uiso 1 1 calc R U
H4C H 0.799571 0.972809 0.537457 0.236 Uiso 1 1 calc R U
C5 C 0.8676(3) 0.64409(18) 0.44118(12) 0.0446(7) Uani 1 1 d D .
C6 C 1.0161(3) 0.6617(3) 0.44367(17) 0.0799(13) Uani 1 1 d D .
H6A H 1.030393 0.720434 0.442488 0.120 Uiso 1 1 calc R U
H6B H 1.057080 0.636200 0.413987 0.120 Uiso 1 1 calc R U
H6C H 1.057224 0.639967 0.476152 0.120 Uiso 1 1 calc R U
C7 C 0.8018(4) 0.6774(3) 0.39160(13) 0.0733(11) Uani 1 1 d D .
H7A H 0.705654 0.665521 0.390616 0.110 Uiso 1 1 calc R U
H7B H 0.841744 0.652109 0.361610 0.110 Uiso 1 1 calc R U
H7C H 0.815316 0.736162 0.390367 0.110 Uiso 1 1 calc R U
C8 C 0.8458(6) 0.5532(2) 0.4429(2) 0.0916(15) Uani 1 1 d D .
H8A H 0.886814 0.531451 0.475396 0.137 Uiso 1 1 calc R U
H8B H 0.887003 0.527831 0.413234 0.137 Uiso 1 1 calc R U
H8C H 0.749502 0.541682 0.441202 0.137 Uiso 1 1 calc R U
C9 C 0.9366(3) 0.7675(2) 0.60732(12) 0.0470(7) Uani 1 1 d D .
C10 C 1.0019(5) 0.8314(4) 0.5784(3) 0.190(5) Uani 1 1 d D .
H10A H 0.997075 0.818060 0.541214 0.285 Uiso 1 1 calc R U
H10B H 1.095954 0.835884 0.590816 0.285 Uiso 1 1 calc R U
H10C H 0.956369 0.883122 0.583739 0.285 Uiso 1 1 calc R U
C11 C 1.0173(5) 0.6893(4) 0.6026(3) 0.153(3) Uani 1 1 d D .
H11A H 0.997875 0.652811 0.631297 0.229 Uiso 1 1 calc R U
H11B H 1.113198 0.702157 0.604193 0.229 Uiso 1 1 calc R U
H11C H 0.992645 0.662985 0.569360 0.229 Uiso 1 1 calc R U
C12 C 0.9251(4) 0.7839(5) 0.66331(17) 0.167(4) Uani 1 1 d D .
H12A H 0.880825 0.836260 0.667732 0.250 Uiso 1 1 calc R U
H12B H 1.014623 0.785283 0.680684 0.250 Uiso 1 1 calc R U
H12C H 0.872008 0.740999 0.678700 0.250 Uiso 1 1 calc R U
C13 C 0.4517(2) 0.71086(17) 0.51557(10) 0.0351(6) Uani 1 1 d D .
C14 C 0.3799(3) 0.7919(2) 0.51377(14) 0.0526(8) Uani 1 1 d D .
H14A H 0.366158 0.810255 0.549320 0.079 Uiso 1 1 calc R U
H14B H 0.292914 0.785928 0.494756 0.079 Uiso 1 1 calc R U
H14C H 0.434175 0.831731 0.496064 0.079 Uiso 1 1 calc R U
C15 C 0.4698(3) 0.6818(3) 0.46050(12) 0.0623(10) Uani 1 1 d D .
H15A H 0.522488 0.721566 0.442050 0.093 Uiso 1 1 calc R U
H15B H 0.381813 0.675298 0.442311 0.093 Uiso 1 1 calc R U
H15C H 0.516665 0.629586 0.461519 0.093 Uiso 1 1 calc R U
C16 C 0.3753(3) 0.6497(2) 0.54607(15) 0.0629(10) Uani 1 1 d D .
H16A H 0.421677 0.597377 0.545831 0.094 Uiso 1 1 calc R U
H16B H 0.284660 0.643509 0.530126 0.094 Uiso 1 1 calc R U
H16C H 0.369888 0.668448 0.582042 0.094 Uiso 1 1 calc R U
C17 C 0.4925(3) 0.81827(16) 0.68840(11) 0.0398(6) Uani 1 1 d D .
C18 C 0.5215(5) 0.8386(2) 0.74501(14) 0.0764(13) Uani 1 1 d D .
H18A H 0.488491 0.794973 0.766749 0.115 Uiso 1 1 calc R U
H18B H 0.476593 0.889466 0.753295 0.115 Uiso 1 1 calc R U
H18C H 0.618409 0.844748 0.751775 0.115 Uiso 1 1 calc R U
C19 C 0.5480(4) 0.8825(2) 0.65354(17) 0.0723(11) Uani 1 1 d D .
H19A H 0.643480 0.890356 0.662659 0.108 Uiso 1 1 calc R U
H19B H 0.499999 0.933557 0.658216 0.108 Uiso 1 1 calc R U
H19C H 0.536317 0.865174 0.617147 0.108 Uiso 1 1 calc R U
C20 C 0.3438(3) 0.8087(2) 0.67609(15) 0.0593(9) Uani 1 1 d D .
H20A H 0.327776 0.797221 0.638910 0.089 Uiso 1 1 calc R U
H20B H 0.297533 0.858830 0.684890 0.089 Uiso 1 1 calc R U
H20C H 0.309556 0.763762 0.696503 0.089 Uiso 1 1 calc R U
C21 C 0.6836(3) 0.52563(17) 0.64361(11) 0.0467(7) Uani 1 1 d D .
C22 C 0.8017(6) 0.5028(3) 0.67819(17) 0.120(3) Uani 1 1 d D .
H22A H 0.873235 0.542704 0.674589 0.181 Uiso 1 1 calc R U
H22B H 0.833723 0.449106 0.668310 0.181 Uiso 1 1 calc R U
H22C H 0.775858 0.501554 0.714411 0.181 Uiso 1 1 calc R U
C23 C 0.5646(6) 0.4699(2) 0.6504(2) 0.115(2) Uani 1 1 d D .
H23A H 0.545134 0.467363 0.687357 0.173 Uiso 1 1 calc R U
H23B H 0.585887 0.415420 0.638079 0.173 Uiso 1 1 calc R U
H23C H 0.486238 0.490858 0.630312 0.173 Uiso 1 1 calc R U
C24 C 0.7191(4) 0.5239(2) 0.58709(12) 0.0566(9) Uani 1 1 d D .
H24A H 0.640346 0.538893 0.564894 0.085 Uiso 1 1 calc R U
H24B H 0.748350 0.469283 0.578013 0.085 Uiso 1 1 calc R U
H24C H 0.791666 0.562545 0.581802 0.085 Uiso 1 1 calc R U
C25 C 0.3198(3) 0.5796(2) 0.75098(15) 0.0629(10) Uani 1 1 d D .
C26 C 0.1975(6) 0.5565(4) 0.7229(2) 0.140(3) Uani 1 1 d D .
H26A H 0.159648 0.603607 0.704165 0.210 Uiso 1 1 calc R U
H26B H 0.133325 0.536549 0.747400 0.210 Uiso 1 1 calc R U
H26C H 0.216393 0.513637 0.697932 0.210 Uiso 1 1 calc R U
C27 C 0.3811(6) 0.5109(3) 0.7835(2) 0.1102(19) Uani 1 1 d D .
H27A H 0.395854 0.464067 0.761099 0.165 Uiso 1 1 calc R U
H27B H 0.320199 0.495753 0.810521 0.165 Uiso 1 1 calc R U
H27C H 0.466906 0.528627 0.799875 0.165 Uiso 1 1 calc R U
C28 C 0.2616(6) 0.6408(3) 0.7827(2) 0.132(3) Uani 1 1 d D .
H28A H 0.329805 0.661255 0.808160 0.199 Uiso 1 1 calc R U
H28B H 0.187374 0.617227 0.801059 0.199 Uiso 1 1 calc R U
H28C H 0.228136 0.685444 0.760587 0.199 Uiso 1 1 calc R U
C29 C 0.7513(4) 0.6555(2) 0.81010(12) 0.0580(9) Uani 1 1 d D .
C30 C 0.7934(9) 0.5741(3) 0.8263(3) 0.202(5) Uani 1 1 d D .
H30A H 0.716773 0.537124 0.822679 0.303 Uiso 1 1 calc R U
H30B H 0.827194 0.575372 0.862743 0.303 Uiso 1 1 calc R U
H30C H 0.864397 0.555302 0.804366 0.303 Uiso 1 1 calc R U
C31 C 0.6751(6) 0.6989(4) 0.85086(19) 0.131(3) Uani 1 1 d D .
H31A H 0.653780 0.754040 0.838988 0.197 Uiso 1 1 calc R U
H31B H 0.730069 0.701236 0.883492 0.197 Uiso 1 1 calc R U
H31C H 0.591884 0.669544 0.856596 0.197 Uiso 1 1 calc R U
C32 C 0.8706(7) 0.7090(6) 0.7994(4) 0.203(5) Uani 1 1 d D .
H32A H 0.930916 0.679801 0.777101 0.305 Uiso 1 1 calc R U
H32B H 0.918619 0.722901 0.832377 0.305 Uiso 1 1 calc R U
H32C H 0.839180 0.758668 0.781858 0.305 Uiso 1 1 calc R U

loop_
_atom_site_aniso_label
_atom_site_aniso_U_11
_atom_site_aniso_U_22
_atom_site_aniso_U_33
_atom_site_aniso_U_23
_atom_site_aniso_U_13
_atom_site_aniso_U_12
Al1 0.0219(4) 0.0353(4) 0.0304(4) 0.0051(3) 0.0008(3) -0.0013(3)
Al2 0.0359(4) 0.0274(4) 0.0254(4) -0.0007(3) 0.0011(3) 0.0021(3)
Mg1 0.0233(4) 0.0281(4) 0.0284(4) 0.0014(3) 0.0008(3) 0.0001(3)
O1 0.0620(16) 0.0661(17) 0.122(2) 0.0594(17) -0.0269(16) -0.0222(13)
O2 0.0484(13) 0.0848(18) 0.0483(13) -0.0162(12) 0.0094(10) 0.0164(12)
O3 0.0195(8) 0.0470(11) 0.0345(9) 0.0027(8) -0.0033(7) -0.0052(7)
O4 0.0195(8) 0.0369(10) 0.0304(9) 0.0013(7) -0.0028(7) -0.0039(7)
O5 0.0293(9) 0.0227(8) 0.0326(9) -0.0024(7) 0.0016(7) 0.0046(7)
O6 0.0364(9) 0.0220(9) 0.0320(9) -0.0020(7) 0.0031(7) 0.0045(7)
O7 0.0610(15) 0.0559(15) 0.0818(17) 0.0009(13) 0.0345(13) -0.0126(12)
O8 0.127(3) 0.0753(19) 0.0509(15) -0.0214(13) -0.0517(16) 0.0434(17)
C1 0.0536(18) 0.0344(15) 0.0489(17) 0.0119(13) 0.0019(14) 0.0020(13)
C2 0.065(3) 0.143(5) 0.083(3) 0.037(3) 0.008(2) -0.035(3)
C3 0.074(3) 0.106(4) 0.071(3) 0.043(3) -0.014(2) 0.003(2)
C4 0.154(6) 0.139(6) 0.173(7) -0.097(5) -0.047(5) 0.077(5)
C5 0.0456(16) 0.0451(17) 0.0442(16) -0.0050(13) 0.0130(13) 0.0080(13)
C6 0.048(2) 0.113(4) 0.081(3) -0.018(3) 0.0250(19) 0.002(2)
C7 0.088(3) 0.087(3) 0.046(2) 0.0049(19) 0.0123(19) 0.020(2)
C8 0.124(4) 0.051(2) 0.100(4) 0.001(2) 0.001(3) 0.000(2)
C9 0.0241(13) 0.070(2) 0.0458(16) 0.0063(15) -0.0099(12) -0.0116(13)
C10 0.101(4) 0.224(8) 0.231(8) 0.159(7) -0.109(5) -0.123(5)
C11 0.061(3) 0.170(7) 0.219(8) -0.050(6) -0.077(4) 0.045(4)
C12 0.044(2) 0.375(12) 0.080(3) -0.102(5) -0.013(2) -0.026(4)
C13 0.0218(12) 0.0445(16) 0.0384(14) 0.0001(12) -0.0059(10) -0.0034(10)
C14 0.0354(15) 0.061(2) 0.061(2) 0.0040(16) -0.0070(14) 0.0126(14)
C15 0.0436(17) 0.090(3) 0.0519(19) -0.0267(19) -0.0134(14) 0.0022(17)
C16 0.0315(15) 0.071(2) 0.085(3) 0.019(2) -0.0094(16) -0.0197(15)
C17 0.0405(15) 0.0266(13) 0.0512(16) -0.0113(12) -0.0068(12) 0.0102(11)
C18 0.104(3) 0.061(2) 0.061(2) -0.0349(19) -0.024(2) 0.038(2)
C19 0.073(2) 0.0302(17) 0.112(3) 0.0114(19) -0.007(2) 0.0045(16)
C20 0.0420(17) 0.061(2) 0.074(2) -0.0082(18) -0.0016(16) 0.0210(15)
C21 0.074(2) 0.0236(14) 0.0427(16) -0.0046(12) 0.0048(14) 0.0145(13)
C22 0.183(6) 0.098(4) 0.075(3) -0.027(3) -0.050(3) 0.106(4)
C23 0.185(6) 0.038(2) 0.132(4) -0.032(2) 0.093(4) -0.035(3)
C24 0.076(2) 0.0451(18) 0.0491(18) -0.0102(14) 0.0098(16) 0.0196(16)
C25 0.0522(19) 0.070(2) 0.068(2) 0.0171(19) 0.0185(17) -0.0156(17)
C26 0.096(4) 0.176(7) 0.148(6) 0.032(5) -0.014(4) -0.068(5)
C27 0.129(5) 0.102(4) 0.102(4) 0.051(3) 0.033(3) -0.004(3)
C28 0.153(6) 0.126(5) 0.128(5) 0.013(4) 0.105(5) 0.009(4)
C29 0.061(2) 0.071(2) 0.0392(17) -0.0094(16) -0.0210(15) 0.0181(17)
C30 0.342(13) 0.107(5) 0.139(6) -0.014(4) -0.151(8) 0.083(7)
C31 0.142(5) 0.187(7) 0.062(3) -0.037(4) -0.020(3) 0.064(5)
C32 0.114(6) 0.297(14) 0.196(9) 0.030(9) -0.020(6) -0.061(7)

loop_
_atom_type_symbol
_atom_type_description
_atom_type_scat_dispersion_real
_atom_type_scat_dispersion_imag
_atom_type_scat_source
C C 0.0181 0.0091 'International Tables Vol C Tables 4.2.6.8 and 6.1.1.4'
H H 0.0000 0.0000 'International Tables Vol C Tables 4.2.6.8 and 6.1.1.4'
Al Al 0.2130 0.2455 'International Tables Vol C Tables 4.2.6.8 and 6.1.1.4'
Mg Mg 0.1719 0.1771 'International Tables Vol C Tables 4.2.6.8 and 6.1.1.4'
O O 0.0492 0.0322 'International Tables Vol C Tables 4.2.6.8 and 6.1.1.4'

loop_
_geom_angle_atom_site_label_1
_geom_angle_atom_site_label_2
_geom_angle_atom_site_label_3
_geom_angle
O1 Al1 O2 118.23(17)
O1 Al1 O3 116.25(14)
O2 Al1 O3 108.68(11)
O1 Al1 O4 112.15(12)
O2 Al1 O4 110.86(11)
O3 Al1 O4 86.26(8)
O1 Al1 Mg1 128.21(14)
O2 Al1 Mg1 113.53(10)
O3 Al1 Mg1 43.36(6)
O4 Al1 Mg1 43.21(5)
O8 Al2 O7 118.55(17)
O8 Al2 O6 113.43(13)
O7 Al2 O6 110.93(11)
O8 Al2 O5 114.32(13)
O7 Al2 O5 108.88(11)
O6 Al2 O5 86.19(8)
O8 Al2 Mg1 122.16(14)
O7 Al2 Mg1 119.28(10)
O6 Al2 Mg1 43.20(6)
O5 Al2 Mg1 43.04(6)
O4 Mg1 O5 127.80(8)
O4 Mg1 O3 78.44(7)
O5 Mg1 O3 127.42(8)
O4 Mg1 O6 127.79(8)
O5 Mg1 O6 78.13(7)
O3 Mg1 O6 124.87(8)
O4 Mg1 Al1 39.41(5)
O5 Mg1 Al1 145.52(6)
O3 Mg1 Al1 39.31(5)
O6 Mg1 Al1 136.31(6)
O4 Mg1 Al2 143.42(6)
O5 Mg1 Al2 39.13(5)
O3 Mg1 Al2 138.11(6)
O6 Mg1 Al2 39.04(5)
Al1 Mg1 Al2 174.67(4)
C1 O1 Al1 169.6(2)
C5 O2 Al1 152.1(2)
C9 O3 Al1 131.38(17)
C9 O3 Mg1 130.40(17)
Al1 O3 Mg1 97.33(8)
C13 O4 Al1 130.51(15)
C13 O4 Mg1 132.10(15)
Al1 O4 Mg1 97.39(8)
C17 O5 Al2 130.62(17)
C17 O5 Mg1 131.18(16)
Al2 O5 Mg1 97.83(8)
C21 O6 Al2 131.76(16)
C21 O6 Mg1 130.40(16)
Al2 O6 Mg1 97.76(8)
C25 O7 Al2 146.6(3)
C29 O8 Al2 176.4(3)
O1 C1 C4 108.9(4)
O1 C1 C3 107.9(3)
C4 C1 C3 110.4(3)
O1 C1 C2 108.3(3)
C4 C1 C2 110.8(4)
C3 C1 C2 110.5(3)
C1 C2 H2A 109.5
C1 C2 H2B 109.5
H2A C2 H2B 109.5
C1 C2 H2C 109.5
H2A C2 H2C 109.5
H2B C2 H2C 109.5
C1 C3 H3A 109.5
C1 C3 H3B 109.5
H3A C3 H3B 109.5
C1 C3 H3C 109.5
H3A C3 H3C 109.5
H3B C3 H3C 109.5
C1 C4 H4A 109.5
C1 C4 H4B 109.5
H4A C4 H4B 109.5
C1 C4 H4C 109.5
H4A C4 H4C 109.5
H4B C4 H4C 109.5
O2 C5 C7 111.9(3)
O2 C5 C6 108.4(3)
C7 C5 C6 110.5(3)
O2 C5 C8 107.5(3)
C7 C5 C8 109.2(3)
C6 C5 C8 109.4(3)
C5 C6 H6A 109.5
C5 C6 H6B 109.5
H6A C6 H6B 109.5
C5 C6 H6C 109.5
H6A C6 H6C 109.5
H6B C6 H6C 109.5
C5 C7 H7A 109.5
C5 C7 H7B 109.5
H7A C7 H7B 109.5
C5 C7 H7C 109.5
H7A C7 H7C 109.5
H7B C7 H7C 109.5
C5 C8 H8A 109.5
C5 C8 H8B 109.5
H8A C8 H8B 109.5
C5 C8 H8C 109.5
H8A C8 H8C 109.5
H8B C8 H8C 109.5
O3 C9 C10 109.6(3)
O3 C9 C12 108.2(3)
C10 C9 C12 115.1(5)
O3 C9 C11 107.8(3)
C10 C9 C11 108.5(4)
C12 C9 C11 107.5(4)
C9 C10 H10A 109.5
C9 C10 H10B 109.5
H10A C10 H10B 109.5
C9 C10 H10C 109.5
H10A C10 H10C 109.5
H10B C10 H10C 109.5
C9 C11 H11A 109.5
C9 C11 H11B 109.5
H11A C11 H11B 109.5
C9 C11 H11C 109.5
H11A C11 H11C 109.5
H11B C11 H11C 109.5
C9 C12 H12A 109.5
C9 C12 H12B 109.5
H12A C12 H12B 109.5
C9 C12 H12C 109.5
H12A C12 H12C 109.5
H12B C12 H12C 109.5
O4 C13 C16 107.6(2)
O4 C13 C15 109.1(2)
C16 C13 C15 111.2(3)
O4 C13 C14 108.9(2)
C16 C13 C14 110.7(3)
C15 C13 C14 109.3(3)
C13 C14 H14A 109.5
C13 C14 H14B 109.5
H14A C14 H14B 109.5
C13 C14 H14C 109.5
H14A C14 H14C 109.5
H14B C14 H14C 109.5
C13 C15 H15A 109.5
C13 C15 H15B 109.5
H15A C15 H15B 109.5
C13 C15 H15C 109.5
H15A C15 H15C 109.5
H15B C15 H15C 109.5
C13 C16 H16A 109.5
C13 C16 H16B 109.5
H16A C16 H16B 109.5
C13 C16 H16C 109.5
H16A C16 H16C 109.5
H16B C16 H16C 109.5
O5 C17 C18 108.9(2)
O5 C17 C19 107.2(2)
C18 C17 C19 111.0(3)
O5 C17 C20 108.7(2)
C18 C17 C20 111.3(3)
C19 C17 C20 109.6(3)
C17 C18 H18A 109.5
C17 C18 H18B 109.5
H18A C18 H18B 109.5
C17 C18 H18C 109.5
H18A C18 H18C 109.5
H18B C18 H18C 109.5
C17 C19 H19A 109.5
C17 C19 H19B 109.5
H19A C19 H19B 109.5
C17 C19 H19C 109.5
H19A C19 H19C 109.5
H19B C19 H19C 109.5
C17 C20 H20A 109.5
C17 C20 H20B 109.5
H20A C20 H20B 109.5
C17 C20 H20C 109.5
H20A C20 H20C 109.5
H20B C20 H20C 109.5
O6 C21 C22 108.8(3)
O6 C21 C24 108.3(2)
C22 C21 C24 110.5(3)
O6 C21 C23 108.0(3)
C22 C21 C23 112.2(4)
C24 C21 C23 108.9(3)
C21 C22 H22A 109.5
C21 C22 H22B 109.5
H22A C22 H22B 109.5
C21 C22 H22C 109.5
H22A C22 H22C 109.5
H22B C22 H22C 109.5
C21 C23 H23A 109.5
C21 C23 H23B 109.5
H23A C23 H23B 109.5
C21 C23 H23C 109.5
H23A C23 H23C 109.5
H23B C23 H23C 109.5
C21 C24 H24A 109.5
C21 C24 H24B 109.5
H24A C24 H24B 109.5
C21 C24 H24C 109.5
H24A C24 H24C 109.5
H24B C24 H24C 109.5
O7 C25 C26 111.5(4)
O7 C25 C28 112.0(4)
C26 C25 C28 96.5(4)
O7 C25 C27 111.3(3)
C26 C25 C27 112.8(4)
C28 C25 C27 111.9(4)
C25 C26 H26A 109.5
C25 C26 H26B 109.5
H26A C26 H26B 109.5
C25 C26 H26C 109.5
H26A C26 H26C 109.5
H26B C26 H26C 109.5
C25 C27 H27A 109.5
C25 C27 H27B 109.5
H27A C27 H27B 109.5
C25 C27 H27C 109.5
H27A C27 H27C 109.5
H27B C27 H27C 109.5
C25 C28 H28A 109.5
C25 C28 H28B 109.5
H28A C28 H28B 109.5
C25 C28 H28C 109.5
H28A C28 H28C 109.5
H28B C28 H28C 109.5
O8 C29 C30 109.7(4)
O8 C29 C31 108.7(3)
C30 C29 C31 112.7(4)
O8 C29 C32 107.7(5)
C30 C29 C32 111.6(5)
C31 C29 C32 106.3(5)
C29 C30 H30A 109.5
C29 C30 H30B 109.5
H30A C30 H30B 109.5
C29 C30 H30C 109.5
H30A C30 H30C 109.5
H30B C30 H30C 109.5
C29 C31 H31A 109.5
C29 C31 H31B 109.5
H31A C31 H31B 109.5
C29 C31 H31C 109.5
H31A C31 H31C 109.5
H31B C31 H31C 109.5
C29 C32 H32A 109.5
C29 C32 H32B 109.5
H32A C32 H32B 109.5
C29 C32 H32C 109.5
H32A C32 H32C 109.5
H32B C32 H32C 109.5

loop_
_geom_bond_atom_site_label_1
_geom_bond_atom_site_label_2
_geom_bond_distance
Al1 O1 1.660(2)
Al1 O2 1.688(2)
Al1 O3 1.8091(19)
Al1 O4 1.8131(17)
Al1 Mg1 2.8324(11)
Al2 O8 1.660(2)
Al2 O7 1.704(2)
Al2 O6 1.8047(18)
Al2 O5 1.8084(18)
Al2 Mg1 2.8389(11)
Mg1 O4 1.9554(18)
Mg1 O5 1.9558(18)
Mg1 O3 1.9607(19)
Mg1 O6 1.9612(18)
O1 C1 1.350(4)
O2 C5 1.398(3)
O3 C9 1.446(3)
O4 C13 1.446(3)
O5 C17 1.441(3)
O6 C21 1.445(3)
O7 C25 1.375(4)
O8 C29 1.369(4)
C1 C4 1.495(5)
C1 C3 1.513(4)
C1 C2 1.519(4)
C2 H2A 0.9800
C2 H2B 0.9800
C2 H2C 0.9800
C3 H3A 0.9800
C3 H3B 0.9800
C3 H3C 0.9800
C4 H4A 0.9800
C4 H4B 0.9800
C4 H4C 0.9800
C5 C7 1.508(4)
C5 C6 1.511(4)
C5 C8 1.516(4)
C6 H6A 0.9800
C6 H6B 0.9800
C6 H6C 0.9800
C7 H7A 0.9800
C7 H7B 0.9800
C7 H7C 0.9800
C8 H8A 0.9800
C8 H8B 0.9800
C8 H8C 0.9800
C9 C10 1.464(5)
C9 C12 1.476(5)
C9 C11 1.529(5)
C10 H10A 0.9800
C10 H10B 0.9800
C10 H10C 0.9800
C11 H11A 0.9800
C11 H11B 0.9800
C11 H11C 0.9800
C12 H12A 0.9800
C12 H12B 0.9800
C12 H12C 0.9800
C13 C16 1.510(4)
C13 C15 1.516(4)
C13 C14 1.517(4)
C14 H14A 0.9800
C14 H14B 0.9800
C14 H14C 0.9800
C15 H15A 0.9800
C15 H15B 0.9800
C15 H15C 0.9800
C16 H16A 0.9800
C16 H16B 0.9800
C16 H16C 0.9800
C17 C18 1.508(4)
C17 C19 1.512(4)
C17 C20 1.512(4)
C18 H18A 0.9800
C18 H18B 0.9800
C18 H18C 0.9800
C19 H19A 0.9800
C19 H19B 0.9800
C19 H19C 0.9800
C20 H20A 0.9800
C20 H20B 0.9800
C20 H20C 0.9800
C21 C22 1.490(5)
C21 C24 1.515(4)
C21 C23 1.521(5)
C22 H22A 0.9800
C22 H22B 0.9800
C22 H22C 0.9800
C23 H23A 0.9800
C23 H23B 0.9800
C23 H23C 0.9800
C24 H24A 0.9800
C24 H24B 0.9800
C24 H24C 0.9800
C25 C26 1.439(5)
C25 C28 1.440(6)
C25 C27 1.519(5)
C26 H26A 0.9800
C26 H26B 0.9800
C26 H26C 0.9800
C27 H27A 0.9800
C27 H27B 0.9800
C27 H27C 0.9800
C28 H28A 0.9800
C28 H28B 0.9800
C28 H28C 0.9800
C29 C30 1.462(5)
C29 C31 1.508(5)
C29 C32 1.520(6)
C30 H30A 0.9800
C30 H30B 0.9800
C30 H30C 0.9800
C31 H31A 0.9800
C31 H31B 0.9800
C31 H31C 0.9800
C32 H32A 0.9800
C32 H32B 0.9800
C32 H32C 0.9800

loop_
_geom_torsion_atom_site_label_1
_geom_torsion_atom_site_label_2
_geom_torsion_atom_site_label_3
_geom_torsion_atom_site_label_4
_geom_torsion
O2 Al1 O1 C1 -83.1(18)
O3 Al1 O1 C1 49.0(19)
O4 Al1 O1 C1 146.0(18)
Mg1 Al1 O1 C1 98.9(18)
O1 Al1 O2 C5 -8.3(5)
O3 Al1 O2 C5 -143.6(5)
O4 Al1 O2 C5 123.2(5)
Mg1 Al1 O2 C5 170.0(4)
O1 Al1 O3 C9 -71.3(3)
O2 Al1 O3 C9 65.0(3)
O4 Al1 O3 C9 175.8(2)
Mg1 Al1 O3 C9 169.8(3)
O1 Al1 O3 Mg1 118.84(14)
O2 Al1 O3 Mg1 -104.83(12)
O4 Al1 O3 Mg1 5.94(9)
O1 Al1 O4 C13 56.4(3)
O2 Al1 O4 C13 -78.2(2)
O3 Al1 O4 C13 173.2(2)
Mg1 Al1 O4 C13 179.2(2)
O1 Al1 O4 Mg1 -122.82(15)
O2 Al1 O4 Mg1 102.61(11)
O3 Al1 O4 Mg1 -5.96(9)
O8 Al2 O5 C17 -74.6(2)
O7 Al2 O5 C17 60.5(2)
O6 Al2 O5 C17 171.3(2)
Mg1 Al2 O5 C17 173.5(2)
O8 Al2 O5 Mg1 111.83(14)
O7 Al2 O5 Mg1 -113.03(11)
O6 Al2 O5 Mg1 -2.20(8)
O8 Al2 O6 C21 70.3(3)
O7 Al2 O6 C21 -66.0(3)
O5 Al2 O6 C21 -174.8(2)
Mg1 Al2 O6 C21 -177.0(3)
O8 Al2 O6 Mg1 -112.70(15)
O7 Al2 O6 Mg1 110.96(12)
O5 Al2 O6 Mg1 2.19(8)
O8 Al2 O7 C25 0.7(5)
O6 Al2 O7 C25 134.5(4)
O5 Al2 O7 C25 -132.3(4)
Mg1 Al2 O7 C25 -178.4(4)
Al1 O1 C1 C4 -78.1(19)
Al1 O1 C1 C3 162.1(17)
Al1 O1 C1 C2 42.6(19)
Al1 O2 C5 C7 -31.5(6)
Al1 O2 C5 C6 90.6(5)
Al1 O2 C5 C8 -151.3(4)
Al1 O3 C9 C10 36.9(5)
Mg1 O3 C9 C10 -156.4(4)
Al1 O3 C9 C12 163.1(4)
Mg1 O3 C9 C12 -30.2(5)
Al1 O3 C9 C11 -81.0(4)
Mg1 O3 C9 C11 85.8(4)
Al1 O4 C13 C16 154.9(2)
Mg1 O4 C13 C16 -26.2(3)
Al1 O4 C13 C15 34.1(3)
Mg1 O4 C13 C15 -147.0(2)
Al1 O4 C13 C14 -85.1(3)
Mg1 O4 C13 C14 93.8(3)
Al2 O5 C17 C18 44.5(3)
Mg1 O5 C17 C18 -144.0(3)
Al2 O5 C17 C19 164.7(2)
Mg1 O5 C17 C19 -23.9(3)
Al2 O5 C17 C20 -76.9(3)
Mg1 O5 C17 C20 94.6(3)
Al2 O6 C21 C22 -69.2(4)
Mg1 O6 C21 C22 114.7(3)
Al2 O6 C21 C24 170.6(2)
Mg1 O6 C21 C24 -5.5(4)
Al2 O6 C21 C23 52.9(4)
Mg1 O6 C21 C23 -123.2(3)
Al2 O7 C25 C26 -175.8(4)
Al2 O7 C25 C28 77.3(6)
Al2 O7 C25 C27 -48.8(6)
